data_4080057
loop_
_publ_author_name
'Eller, Christina'
'Kehr, Gerald'
'Daniliuc, Constantin G.'
'Fr\"ohlich, Roland'
'Erker, Gerhard'

_publ_section_title
;
 Facile 1,1-Carboboration Reactions of Acetylenic Thioethers
;
_journal_issue 2
_journal_name_full Organometallics
_journal_page_first 384
_journal_paper_doi 10.1021/om400016t
_journal_volume 32
_journal_year 2013
_chemical_formula_sum 'C32 H10 B F15 S2'
_chemical_formula_weight 754.33
_chemical_name_systematic
; 
 ? 
;
_space_group_IT_number 14
_symmetry_cell_setting monoclinic
_symmetry_space_group_name_Hall '-P 2yn'
_symmetry_space_group_name_H-M 'P 1 21/n 1'
_atom_sites_solution_hydrogens geom
_atom_sites_solution_primary direct
_atom_sites_solution_secondary difmap
_audit_creation_method SHELXL-97
_cell_angle_alpha 90.00
_cell_angle_beta 109.840(2)
_cell_angle_gamma 90.00
_cell_formula_units_Z 4
_cell_length_a 9.5288(4)
_cell_length_b 22.9858(5)
_cell_length_c 13.8230(4)
_cell_measurement_reflns_used 4858
_cell_measurement_temperature 223(2)
_cell_measurement_theta_max 68.25
_cell_measurement_theta_min 0.88
_cell_volume 2847.90(16)
_computing_cell_refinement 'Collect (Nonius B.V., 1998)'
_computing_data_collection 'Collect (Nonius B.V., 1998)'
_computing_data_reduction 'Denzo-SMN (Otwinowski & Minor, 1997)'
_computing_molecular_graphics 'XP (BrukerAXS, 2000)'
_computing_publication_material 'SHELXL-97 (Sheldrick, 1997)'
_computing_structure_refinement 'SHELXL-97 (Sheldrick, 1997)'
_computing_structure_solution 'SHELXS-97 (Sheldrick, 1990)'
_diffrn_ambient_temperature 223(2)
_diffrn_measured_fraction_theta_full 0.974
_diffrn_measured_fraction_theta_max 0.974
_diffrn_measurement_device_type 'Nonius KappaCCD APEXII'
_diffrn_measurement_method '\w and \f scans'
_diffrn_radiation_monochromator graphite
_diffrn_radiation_source 'fine-focus sealed tube'
_diffrn_radiation_type CuK\a
_diffrn_radiation_wavelength 1.54178
_diffrn_reflns_av_R_equivalents 0.040
_diffrn_reflns_av_sigmaI/netI 0.0231
_diffrn_reflns_limit_h_max 11
_diffrn_reflns_limit_h_min 0
_diffrn_reflns_limit_k_max 27
_diffrn_reflns_limit_k_min 0
_diffrn_reflns_limit_l_max 15
_diffrn_reflns_limit_l_min -16
_diffrn_reflns_number 24909
_diffrn_reflns_theta_full 67.10
_diffrn_reflns_theta_max 67.10
_diffrn_reflns_theta_min 3.85
_exptl_absorpt_coefficient_mu 2.856
_exptl_absorpt_correction_T_max 0.8037
_exptl_absorpt_correction_T_min 0.5595
_exptl_absorpt_correction_type multi-scan
_exptl_absorpt_process_details 'Denzo (Otwinowski, Borek, Majewski & Minor, 2003)'
_exptl_crystal_colour colourless
_exptl_crystal_density_diffrn 1.759
_exptl_crystal_density_method 'not measured'
_exptl_crystal_description prism
_exptl_crystal_F_000 1496
_exptl_crystal_size_max 0.23
_exptl_crystal_size_mid 0.12
_exptl_crystal_size_min 0.08
_refine_diff_density_max 0.213
_refine_diff_density_min -0.371
_refine_diff_density_rms 0.061
_refine_ls_extinction_method none
_refine_ls_goodness_of_fit_ref 1.061
_refine_ls_hydrogen_treatment constr
_refine_ls_matrix_type full
_refine_ls_number_parameters 451
_refine_ls_number_reflns 4968
_refine_ls_number_restraints 0
_refine_ls_restrained_S_all 1.061
_refine_ls_R_factor_all 0.0425
_refine_ls_R_factor_gt 0.0394
_refine_ls_shift/su_max 0.000
_refine_ls_shift/su_mean 0.000
_refine_ls_structure_factor_coef Fsqd
_refine_ls_weighting_details 'calc w=1/[\s^2^(Fo^2^)+(0.0503P)^2^+1.8760P] where P=(Fo^2^+2Fc^2^)/3'
_refine_ls_weighting_scheme calc
_refine_ls_wR_factor_gt 0.0986
_refine_ls_wR_factor_ref 0.1015
_reflns_number_gt 4556
_reflns_number_total 4968
_reflns_threshold_expression >2sigma(I)
_cod_data_source_file om400016t_si_002.cif
_cod_data_source_block erk6704
_cod_original_sg_symbol_H-M P21/n
_cod_database_code 4080057

loop_
_symmetry_equiv_pos_as_xyz
'x, y, z'
'-x+1/2, y+1/2, -z+1/2'
'-x, -y, -z'
'x-1/2, -y-1/2, z-1/2'

loop_
_atom_site_label
_atom_site_type_symbol
_atom_site_fract_x
_atom_site_fract_y
_atom_site_fract_z
_atom_site_U_iso_or_equiv
_atom_site_adp_type
_atom_site_occupancy
_atom_site_symmetry_multiplicity
_atom_site_calc_flag
_atom_site_refinement_flags
S1 S 0.10393(5) 0.15554(2) 0.43028(4) 0.03136(13) Uani 1 1 d .
S2 S 0.22019(7) 0.02933(2) 0.43202(4) 0.04196(15) Uani 1 1 d .
B1 B 0.1244(3) 0.18662(10) 0.28642(17) 0.0318(5) Uani 1 1 d .
C1 C 0.1763(2) 0.09801(9) 0.37379(15) 0.0328(4) Uani 1 1 d .
C2 C 0.1836(2) 0.12055(9) 0.28619(15) 0.0309(4) Uani 1 1 d .
C11 C -0.0824(2) 0.13192(9) 0.40902(16) 0.0335(4) Uani 1 1 d .
C12 C -0.1452(3) 0.14786(10) 0.48206(17) 0.0397(5) Uani 1 1 d .
H12 H -0.0900 0.1701 0.5395 0.048 Uiso 1 1 calc R
C13 C -0.2898(3) 0.13089(11) 0.47014(19) 0.0459(5) Uani 1 1 d .
H13 H -0.3331 0.1417 0.5193 0.055 Uiso 1 1 calc R
C14 C -0.3699(3) 0.09815(11) 0.3859(2) 0.0474(6) Uani 1 1 d .
H14 H -0.4682 0.0870 0.3775 0.057 Uiso 1 1 calc R
C15 C -0.3071(2) 0.08163(10) 0.31372(18) 0.0434(5) Uani 1 1 d .
H15 H -0.3624 0.0590 0.2570 0.052 Uiso 1 1 calc R
C16 C -0.1622(2) 0.09829(9) 0.32456(17) 0.0379(5) Uani 1 1 d .
H16 H -0.1190 0.0870 0.2756 0.046 Uiso 1 1 calc R
C21 C 0.2768(3) 0.04999(9) 0.56399(17) 0.0398(5) Uani 1 1 d .
C22 C 0.1714(3) 0.05147(10) 0.61307(19) 0.0468(5) Uani 1 1 d .
H22 H 0.0715 0.0419 0.5767 0.056 Uiso 1 1 calc R
C23 C 0.2143(4) 0.06703(12) 0.7155(2) 0.0630(8) Uani 1 1 d .
H23 H 0.1429 0.0684 0.7486 0.076 Uiso 1 1 calc R
C24 C 0.3603(5) 0.08051(14) 0.7692(2) 0.0771(10) Uani 1 1 d .
H24 H 0.3887 0.0914 0.8387 0.093 Uiso 1 1 calc R
C25 C 0.4653(4) 0.07813(15) 0.7211(2) 0.0760(10) Uani 1 1 d .
H25 H 0.5655 0.0868 0.7585 0.091 Uiso 1 1 calc R
C26 C 0.4246(3) 0.06304(12) 0.6176(2) 0.0564(7) Uani 1 1 d .
H26 H 0.4963 0.0617 0.5848 0.068 Uiso 1 1 calc R
C31 C 0.2290(2) 0.08818(9) 0.20948(15) 0.0322(4) Uani 1 1 d .
F32 F 0.06769(16) 0.00994(6) 0.20997(11) 0.0528(4) Uani 1 1 d .
C32 C 0.1691(2) 0.03384(9) 0.17402(17) 0.0372(5) Uani 1 1 d .
F33 F 0.1371(2) -0.04728(6) 0.06488(13) 0.0644(4) Uani 1 1 d .
C33 C 0.2009(3) 0.00425(10) 0.09758(18) 0.0427(5) Uani 1 1 d .
F34 F 0.3283(2) -0.00011(7) -0.02133(13) 0.0700(5) Uani 1 1 d .
C34 C 0.2961(3) 0.02840(11) 0.05310(18) 0.0465(6) Uani 1 1 d .
F35 F 0.4520(2) 0.10530(7) 0.04315(13) 0.0680(5) Uani 1 1 d .
C35 C 0.3580(3) 0.08204(10) 0.08550(18) 0.0428(5) Uani 1 1 d .
F36 F 0.38358(16) 0.16406(6) 0.18956(11) 0.0486(3) Uani 1 1 d .
C36 C 0.3231(2) 0.11124(9) 0.16138(16) 0.0361(5) Uani 1 1 d .
C41 C 0.2461(2) 0.23833(9) 0.31555(15) 0.0322(4) Uani 1 1 d .
F42 F 0.40547(14) 0.18805(6) 0.46129(10) 0.0460(3) Uani 1 1 d .
C42 C 0.3794(2) 0.23472(9) 0.39788(16) 0.0349(4) Uani 1 1 d .
F43 F 0.61576(15) 0.27011(6) 0.50310(11) 0.0544(4) Uani 1 1 d .
C43 C 0.4899(2) 0.27650(10) 0.42210(17) 0.0401(5) Uani 1 1 d .
F44 F 0.57501(16) 0.36708(6) 0.38524(12) 0.0547(4) Uani 1 1 d .
C44 C 0.4700(3) 0.32579(10) 0.36279(18) 0.0405(5) Uani 1 1 d .
F45 F 0.31998(18) 0.38013(6) 0.22156(11) 0.0589(4) Uani 1 1 d .
C45 C 0.3403(3) 0.33190(10) 0.28037(17) 0.0404(5) Uani 1 1 d .
F46 F 0.10960(15) 0.29894(6) 0.17587(10) 0.0490(3) Uani 1 1 d .
C46 C 0.2330(2) 0.28924(9) 0.25867(16) 0.0365(5) Uani 1 1 d .
C51 C -0.0425(2) 0.20138(9) 0.21326(15) 0.0317(4) Uani 1 1 d .
F52 F -0.03960(14) 0.13499(5) 0.08317(9) 0.0424(3) Uani 1 1 d .
C52 C -0.1144(2) 0.17369(9) 0.12098(15) 0.0322(4) Uani 1 1 d .
F53 F -0.32443(15) 0.15425(6) -0.02672(10) 0.0466(3) Uani 1 1 d .
C53 C -0.2624(2) 0.18261(9) 0.06267(15) 0.0351(4) Uani 1 1 d .
F54 F -0.49022(14) 0.22920(6) 0.04397(10) 0.0487(3) Uani 1 1 d .
C54 C -0.3460(2) 0.22052(10) 0.09751(16) 0.0372(5) Uani 1 1 d .
F55 F -0.36083(16) 0.28760(7) 0.22212(11) 0.0575(4) Uani 1 1 d .
C55 C -0.2794(3) 0.25018(10) 0.18834(17) 0.0398(5) Uani 1 1 d .
F56 F -0.07101(16) 0.27030(6) 0.33165(10) 0.0510(3) Uani 1 1 d .
C56 C -0.1307(2) 0.24064(9) 0.24311(16) 0.0364(5) Uani 1 1 d .

loop_
_atom_site_aniso_label
_atom_site_aniso_U_11
_atom_site_aniso_U_22
_atom_site_aniso_U_33
_atom_site_aniso_U_23
_atom_site_aniso_U_13
_atom_site_aniso_U_12
S1 0.0328(3) 0.0302(3) 0.0323(3) -0.00145(18) 0.0126(2) -0.00055(19)
S2 0.0540(3) 0.0309(3) 0.0440(3) 0.0043(2) 0.0205(3) 0.0058(2)
B1 0.0369(12) 0.0305(12) 0.0294(11) -0.0004(9) 0.0131(9) 0.0014(9)
C1 0.0315(10) 0.0316(10) 0.0355(10) -0.0014(8) 0.0118(8) -0.0009(8)
C2 0.0278(9) 0.0312(10) 0.0329(10) -0.0043(8) 0.0093(8) -0.0017(8)
C11 0.0338(10) 0.0300(10) 0.0370(11) 0.0032(8) 0.0123(9) 0.0007(8)
C12 0.0388(12) 0.0409(12) 0.0406(12) -0.0030(9) 0.0150(9) 0.0006(9)
C13 0.0391(12) 0.0516(14) 0.0523(14) 0.0034(11) 0.0222(11) 0.0029(10)
C14 0.0343(11) 0.0491(14) 0.0576(14) 0.0065(11) 0.0140(11) 0.0003(10)
C15 0.0354(11) 0.0407(12) 0.0483(13) 0.0005(10) 0.0066(10) -0.0032(9)
C16 0.0401(12) 0.0340(11) 0.0392(11) 0.0008(9) 0.0127(9) 0.0005(9)
C21 0.0453(12) 0.0313(11) 0.0428(12) 0.0098(9) 0.0151(10) 0.0045(9)
C22 0.0538(14) 0.0416(13) 0.0493(13) 0.0083(10) 0.0233(11) 0.0060(11)
C23 0.094(2) 0.0510(16) 0.0545(16) 0.0032(13) 0.0384(16) 0.0050(15)
C24 0.123(3) 0.0557(18) 0.0469(16) 0.0016(13) 0.0219(18) -0.0161(18)
C25 0.079(2) 0.074(2) 0.0563(17) 0.0122(15) -0.0020(16) -0.0255(17)
C26 0.0478(14) 0.0596(16) 0.0590(16) 0.0169(13) 0.0145(12) -0.0052(12)
C31 0.0318(10) 0.0310(10) 0.0332(10) -0.0009(8) 0.0103(8) 0.0032(8)
F32 0.0617(9) 0.0440(8) 0.0631(9) -0.0143(6) 0.0349(7) -0.0191(7)
C32 0.0390(11) 0.0348(11) 0.0402(11) -0.0029(9) 0.0167(9) -0.0023(9)
F33 0.0856(11) 0.0436(8) 0.0731(10) -0.0268(7) 0.0389(9) -0.0181(8)
C33 0.0498(13) 0.0325(11) 0.0456(12) -0.0108(9) 0.0161(10) -0.0023(10)
F34 0.0922(12) 0.0678(10) 0.0676(10) -0.0288(8) 0.0500(9) -0.0064(9)
C34 0.0539(14) 0.0489(14) 0.0424(12) -0.0105(10) 0.0237(11) 0.0045(11)
F35 0.0859(11) 0.0679(10) 0.0744(10) -0.0175(8) 0.0588(9) -0.0197(9)
C35 0.0459(13) 0.0447(13) 0.0458(12) -0.0028(10) 0.0259(10) -0.0020(10)
F36 0.0603(8) 0.0397(7) 0.0558(8) -0.0089(6) 0.0327(7) -0.0133(6)
C36 0.0396(11) 0.0320(11) 0.0377(11) -0.0028(9) 0.0144(9) -0.0022(9)
C41 0.0360(11) 0.0300(10) 0.0326(10) -0.0030(8) 0.0142(9) 0.0008(8)
F42 0.0380(7) 0.0400(7) 0.0518(7) 0.0108(6) 0.0045(6) -0.0009(5)
C42 0.0369(11) 0.0310(11) 0.0383(11) -0.0001(8) 0.0147(9) -0.0012(8)
F43 0.0382(7) 0.0560(9) 0.0588(9) 0.0005(7) 0.0029(6) -0.0092(6)
C43 0.0342(11) 0.0431(12) 0.0413(12) -0.0051(9) 0.0105(9) -0.0039(9)
F44 0.0543(8) 0.0490(8) 0.0630(9) -0.0080(7) 0.0228(7) -0.0234(7)
C44 0.0441(12) 0.0366(11) 0.0472(12) -0.0085(10) 0.0236(10) -0.0122(10)
F45 0.0755(10) 0.0425(8) 0.0552(8) 0.0122(6) 0.0178(7) -0.0154(7)
C45 0.0537(13) 0.0325(11) 0.0392(11) 0.0006(9) 0.0211(10) -0.0063(10)
F46 0.0549(8) 0.0431(7) 0.0403(7) 0.0090(6) 0.0047(6) -0.0059(6)
C46 0.0412(12) 0.0358(11) 0.0328(10) -0.0015(8) 0.0131(9) -0.0012(9)
C51 0.0366(11) 0.0277(10) 0.0318(10) 0.0005(8) 0.0128(8) -0.0009(8)
F52 0.0437(7) 0.0440(7) 0.0374(6) -0.0098(5) 0.0112(5) 0.0088(6)
C52 0.0363(11) 0.0289(10) 0.0330(10) -0.0005(8) 0.0138(9) 0.0020(8)
F53 0.0452(7) 0.0523(8) 0.0354(7) -0.0076(6) 0.0046(6) -0.0008(6)
C53 0.0388(11) 0.0335(11) 0.0300(10) -0.0002(8) 0.0079(9) -0.0012(9)
F54 0.0349(7) 0.0556(8) 0.0495(7) 0.0054(6) 0.0063(6) 0.0094(6)
C54 0.0326(11) 0.0397(12) 0.0379(11) 0.0064(9) 0.0101(9) 0.0037(9)
F55 0.0536(8) 0.0619(9) 0.0576(9) -0.0083(7) 0.0195(7) 0.0229(7)
C55 0.0435(12) 0.0366(11) 0.0426(12) 0.0005(9) 0.0188(10) 0.0099(9)
F56 0.0552(8) 0.0499(8) 0.0415(7) -0.0162(6) 0.0082(6) 0.0108(6)
C56 0.0423(12) 0.0338(11) 0.0314(10) -0.0033(8) 0.0101(9) 0.0024(9)

loop_
_atom_type_symbol
_atom_type_description
_atom_type_scat_dispersion_real
_atom_type_scat_dispersion_imag
_atom_type_scat_source
C C 0.0181 0.0091 'International Tables Vol C Tables 4.2.6.8 and 6.1.1.4'
H H 0.0000 0.0000 'International Tables Vol C Tables 4.2.6.8 and 6.1.1.4'
B B 0.0090 0.0039 'International Tables Vol C Tables 4.2.6.8 and 6.1.1.4'
F F 0.0727 0.0534 'International Tables Vol C Tables 4.2.6.8 and 6.1.1.4'
S S 0.3331 0.5567 'International Tables Vol C Tables 4.2.6.8 and 6.1.1.4'

loop_
_geom_angle_atom_site_label_1
_geom_angle_atom_site_label_2
_geom_angle_atom_site_label_3
_geom_angle
C11 S1 C1 102.28(10)
C11 S1 B1 109.95(9)
C1 S1 B1 71.19(9)
C1 S2 C21 99.89(10)
C51 B1 C41 118.45(17)
C51 B1 C2 117.91(17)
C41 B1 C2 118.01(17)
C51 B1 S1 105.52(13)
C41 B1 S1 107.02(13)
C2 B1 S1 80.43(12)
C2 C1 S2 133.14(16)
C2 C1 S1 104.75(15)
S2 C1 S1 122.11(12)
C1 C2 C31 124.90(19)
C1 C2 B1 103.63(17)
C31 C2 B1 131.40(18)
C12 C11 C16 120.7(2)
C12 C11 S1 116.83(16)
C16 C11 S1 122.51(16)
C11 C12 C13 119.7(2)
C11 C12 H12 120.1
C13 C12 H12 120.1
C14 C13 C12 119.8(2)
C14 C13 H13 120.1
C12 C13 H13 120.1
C15 C14 C13 120.6(2)
C15 C14 H14 119.7
C13 C14 H14 119.7
C14 C15 C16 120.3(2)
C14 C15 H15 119.8
C16 C15 H15 119.8
C15 C16 C11 118.9(2)
C15 C16 H16 120.6
C11 C16 H16 120.6
C26 C21 C22 120.4(2)
C26 C21 S2 120.38(19)
C22 C21 S2 119.23(19)
C23 C22 C21 119.7(3)
C23 C22 H22 120.1
C21 C22 H22 120.1
C24 C23 C22 120.4(3)
C24 C23 H23 119.8
C22 C23 H23 119.8
C23 C24 C25 120.0(3)
C23 C24 H24 120.0
C25 C24 H24 120.0
C24 C25 C26 120.7(3)
C24 C25 H25 119.6
C26 C25 H25 119.6
C21 C26 C25 118.9(3)
C21 C26 H26 120.6
C25 C26 H26 120.6
C36 C31 C32 115.34(18)
C36 C31 C2 123.07(18)
C32 C31 C2 121.36(18)
F32 C32 C33 117.10(19)
F32 C32 C31 119.79(18)
C33 C32 C31 123.0(2)
F33 C33 C32 120.3(2)
F33 C33 C34 120.0(2)
C32 C33 C34 119.7(2)
F34 C34 C33 120.3(2)
F34 C34 C35 120.3(2)
C33 C34 C35 119.5(2)
F35 C35 C34 119.5(2)
F35 C35 C36 120.6(2)
C34 C35 C36 119.8(2)
F36 C36 C35 118.08(19)
F36 C36 C31 119.26(18)
C35 C36 C31 122.7(2)
C42 C41 C46 113.23(19)
C42 C41 B1 122.68(18)
C46 C41 B1 124.00(18)
F42 C42 C43 115.94(19)
F42 C42 C41 119.52(18)
C43 C42 C41 124.5(2)
F43 C43 C44 119.4(2)
F43 C43 C42 121.2(2)
C44 C43 C42 119.4(2)
F44 C44 C43 120.4(2)
F44 C44 C45 120.8(2)
C43 C44 C45 118.8(2)
F45 C45 C44 119.2(2)
F45 C45 C46 120.7(2)
C44 C45 C46 120.1(2)
F46 C46 C45 115.84(19)
F46 C46 C41 120.17(19)
C45 C46 C41 124.0(2)
C52 C51 C56 114.42(19)
C52 C51 B1 124.01(18)
C56 C51 B1 121.38(18)
F52 C52 C51 119.94(18)
F52 C52 C53 116.11(17)
C51 C52 C53 123.94(19)
F53 C53 C54 120.24(19)
F53 C53 C52 120.51(19)
C54 C53 C52 119.24(19)
F54 C54 C53 120.70(19)
F54 C54 C55 119.96(19)
C53 C54 C55 119.35(19)
F55 C55 C56 121.2(2)
F55 C55 C54 119.41(19)
C56 C55 C54 119.4(2)
F56 C56 C55 117.18(19)
F56 C56 C51 119.19(19)
C55 C56 C51 123.61(19)

loop_
_geom_bond_atom_site_label_1
_geom_bond_atom_site_label_2
_geom_bond_distance
S1 C11 1.783(2)
S1 C1 1.788(2)
S1 B1 2.183(2)
S2 C1 1.757(2)
S2 C21 1.782(2)
B1 C51 1.604(3)
B1 C41 1.614(3)
B1 C2 1.620(3)
C1 C2 1.340(3)
C2 C31 1.476(3)
C11 C12 1.386(3)
C11 C16 1.392(3)
C12 C13 1.387(3)
C12 H12 0.9400
C13 C14 1.379(4)
C13 H13 0.9400
C14 C15 1.379(4)
C14 H14 0.9400
C15 C16 1.391(3)
C15 H15 0.9400
C16 H16 0.9400
C21 C26 1.384(3)
C21 C22 1.390(3)
C22 C23 1.381(4)
C22 H22 0.9400
C23 C24 1.372(5)
C23 H23 0.9400
C24 C25 1.378(5)
C24 H24 0.9400
C25 C26 1.392(4)
C25 H25 0.9400
C26 H26 0.9400
C31 C36 1.390(3)
C31 C32 1.391(3)
F32 C32 1.345(2)
C32 C33 1.374(3)
F33 C33 1.338(3)
C33 C34 1.374(3)
F34 C34 1.341(3)
C34 C35 1.375(3)
F35 C35 1.337(3)
C35 C36 1.377(3)
F36 C36 1.344(2)
C41 C42 1.391(3)
C41 C46 1.392(3)
F42 C42 1.354(2)
C42 C43 1.379(3)
F43 C43 1.342(3)
C43 C44 1.373(3)
F44 C44 1.337(2)
C44 C45 1.375(3)
F45 C45 1.349(3)
C45 C46 1.375(3)
F46 C46 1.352(3)
C51 C52 1.382(3)
C51 C56 1.388(3)
F52 C52 1.351(2)
C52 C53 1.382(3)
F53 C53 1.344(2)
C53 C54 1.374(3)
F54 C54 1.336(2)
C54 C55 1.380(3)
F55 C55 1.344(2)
C55 C56 1.379(3)
F56 C56 1.347(2)

loop_
_geom_torsion_atom_site_label_1
_geom_torsion_atom_site_label_2
_geom_torsion_atom_site_label_3
_geom_torsion_atom_site_label_4
_geom_torsion
C11 S1 B1 C51 20.35(16)
C1 S1 B1 C51 116.98(15)
C11 S1 B1 C41 147.36(14)
C1 S1 B1 C41 -116.01(15)
C11 S1 B1 C2 -96.13(13)
C1 S1 B1 C2 0.50(11)
C21 S2 C1 C2 148.6(2)
C21 S2 C1 S1 -32.00(15)
C11 S1 C1 C2 106.53(15)
B1 S1 C1 C2 -0.62(14)
C11 S1 C1 S2 -73.00(14)
B1 S1 C1 S2 179.86(15)
S2 C1 C2 C31 3.1(3)
S1 C1 C2 C31 -176.38(16)
S2 C1 C2 B1 -179.74(17)
S1 C1 C2 B1 0.81(18)
C51 B1 C2 C1 -103.2(2)
C41 B1 C2 C1 103.6(2)
S1 B1 C2 C1 -0.65(14)
C51 B1 C2 C31 73.7(3)
C41 B1 C2 C31 -79.5(3)
S1 B1 C2 C31 176.3(2)
C1 S1 C11 C12 148.43(17)
B1 S1 C11 C12 -137.36(17)
C1 S1 C11 C16 -30.6(2)
B1 S1 C11 C16 43.7(2)
C16 C11 C12 C13 -1.0(3)
S1 C11 C12 C13 180.00(18)
C11 C12 C13 C14 0.2(4)
C12 C13 C14 C15 0.6(4)
C13 C14 C15 C16 -0.6(4)
C14 C15 C16 C11 -0.2(3)
C12 C11 C16 C15 1.0(3)
S1 C11 C16 C15 179.93(17)
C1 S2 C21 C26 -90.3(2)
C1 S2 C21 C22 91.24(19)
C26 C21 C22 C23 1.1(4)
S2 C21 C22 C23 179.55(19)
C21 C22 C23 C24 -0.6(4)
C22 C23 C24 C25 -0.5(5)
C23 C24 C25 C26 1.0(5)
C22 C21 C26 C25 -0.6(4)
S2 C21 C26 C25 -179.0(2)
C24 C25 C26 C21 -0.5(5)
C1 C2 C31 C36 -137.5(2)
B1 C2 C31 C36 46.1(3)
C1 C2 C31 C32 48.1(3)
B1 C2 C31 C32 -128.2(2)
C36 C31 C32 F32 -174.78(19)
C2 C31 C32 F32 0.0(3)
C36 C31 C32 C33 0.6(3)
C2 C31 C32 C33 175.4(2)
F32 C32 C33 F33 -2.9(3)
C31 C32 C33 F33 -178.4(2)
F32 C32 C33 C34 175.7(2)
C31 C32 C33 C34 0.2(4)
F33 C33 C34 F34 -1.6(4)
C32 C33 C34 F34 179.8(2)
F33 C33 C34 C35 178.3(2)
C32 C33 C34 C35 -0.2(4)
F34 C34 C35 F35 -0.8(4)
C33 C34 C35 F35 179.2(2)
F34 C34 C35 C36 179.4(2)
C33 C34 C35 C36 -0.5(4)
F35 C35 C36 F36 1.5(3)
C34 C35 C36 F36 -178.7(2)
F35 C35 C36 C31 -178.3(2)
C34 C35 C36 C31 1.4(4)
C32 C31 C36 F36 178.74(19)
C2 C31 C36 F36 4.1(3)
C32 C31 C36 C35 -1.4(3)
C2 C31 C36 C35 -176.1(2)
C51 B1 C41 C42 162.46(19)
C2 B1 C41 C42 -44.5(3)
S1 B1 C41 C42 43.5(2)
C51 B1 C41 C46 -21.1(3)
C2 B1 C41 C46 131.9(2)
S1 B1 C41 C46 -140.04(17)
C46 C41 C42 F42 178.44(18)
B1 C41 C42 F42 -4.8(3)
C46 C41 C42 C43 -0.4(3)
B1 C41 C42 C43 176.4(2)
F42 C42 C43 F43 0.9(3)
C41 C42 C43 F43 179.82(19)
F42 C42 C43 C44 -178.47(19)
C41 C42 C43 C44 0.4(3)
F43 C43 C44 F44 0.1(3)
C42 C43 C44 F44 179.5(2)
F43 C43 C44 C45 -179.7(2)
C42 C43 C44 C45 -0.3(3)
F44 C44 C45 F45 0.3(3)
C43 C44 C45 F45 -179.9(2)
F44 C44 C45 C46 -179.6(2)
C43 C44 C45 C46 0.2(3)
F45 C45 C46 F46 0.4(3)
C44 C45 C46 F46 -179.71(19)
F45 C45 C46 C41 179.9(2)
C44 C45 C46 C41 -0.3(3)
C42 C41 C46 F46 179.77(18)
B1 C41 C46 F46 3.0(3)
C42 C41 C46 C45 0.3(3)
B1 C41 C46 C45 -176.4(2)
C41 B1 C51 C52 122.6(2)
C2 B1 C51 C52 -30.4(3)
S1 B1 C51 C52 -117.68(19)
C41 B1 C51 C56 -62.7(3)
C2 B1 C51 C56 144.3(2)
S1 B1 C51 C56 57.0(2)
C56 C51 C52 F52 179.19(18)
B1 C51 C52 F52 -5.8(3)
C56 C51 C52 C53 -1.2(3)
B1 C51 C52 C53 173.83(19)
F52 C52 C53 F53 -0.7(3)
C51 C52 C53 F53 179.65(19)
F52 C52 C53 C54 178.71(18)
C51 C52 C53 C54 -0.9(3)
F53 C53 C54 F54 0.8(3)
C52 C53 C54 F54 -178.63(19)
F53 C53 C54 C55 -178.58(19)
C52 C53 C54 C55 2.0(3)
F54 C54 C55 F55 0.1(3)
C53 C54 C55 F55 179.5(2)
F54 C54 C55 C56 179.7(2)
C53 C54 C55 C56 -0.9(3)
F55 C55 C56 F56 0.1(3)
C54 C55 C56 F56 -179.5(2)
F55 C55 C56 C51 178.2(2)
C54 C55 C56 C51 -1.4(3)
C52 C51 C56 F56 -179.54(18)
B1 C51 C56 F56 5.3(3)
C52 C51 C56 C55 2.4(3)
B1 C51 C56 C55 -172.8(2)
